data_2013436
loop_
_publ_author_name
'Sakai, Ken'
'Kurashima, Mai'
'Akiyama, Norinobu'
'Satoh, Naoki'
'Kajiwara, Takashi'
'Ito, Tasuku'

_publ_section_title
;A head-to-head isomer of
 di-\m-pivalamidato-\k^4^<i>N</i>,<i>O</i>-bis[(1,10-phenanthroline-\k^2^<i>N</i>,<i>N</i>')platinum(II)]
 dinitrate dihydrate
;
_journal_issue 9
_journal_name_full 'Acta Crystallographica Section C'
_journal_page_first m345
_journal_page_last m349
_journal_paper_doi 10.1107/S0108270103015920
_journal_volume 59
_journal_year 2003
_chemical_formula_iupac '[Pt2 (C12 H8 N2)2 (C5 H10 N O)2] (N O3)2, 2H2 O'
_chemical_formula_moiety 'C34 H36 N6 O2 Pt2 2+, 2N O3 1-, 2H2 O'
_chemical_formula_sum 'C34 H40 N8 O10 Pt2'
_chemical_formula_weight 1110.92
_chemical_name_systematic
;
di-\m-pivalamidato-bis[(1,10-phenanthroline)platinum(II)] dinitrate
dihydrate
;
_space_group_IT_number 15
_symmetry_cell_setting monoclinic
_symmetry_space_group_name_Hall '-C 2yc'
_symmetry_space_group_name_H-M 'C 1 2/c 1'
_atom_sites_solution_hydrogens geom
_atom_sites_solution_primary direct
_atom_sites_solution_secondary difmap
_cell_angle_alpha 90.00
_cell_angle_beta 113.701(14)
_cell_angle_gamma 90.00
_cell_formula_units_Z 8
_cell_length_a 22.454(10)
_cell_length_b 13.341(6)
_cell_length_c 27.271(13)
_cell_measurement_reflns_used 867
_cell_measurement_temperature 296(2)
_cell_measurement_theta_max 19.84
_cell_measurement_theta_min 3.08
_cell_volume 7480(6)
_computing_cell_refinement 'SAINT (Bruker, 2001)'
_computing_data_collection 'SMART (Bruker, 2001)'
_computing_data_reduction SAINT
_computing_molecular_graphics 'KENX (Sakai, 2002)'
_computing_publication_material
;
SHELXL97, TEXSAN (Molecular Structure Corporation, 2001),
KENX and ORTEP (Johnson, 1976)
;
_computing_structure_refinement 'SHELXL97 (Sheldrick, 1997)'
_computing_structure_solution 'SHELXS97 (Sheldrick, 1997)'
_diffrn_ambient_temperature 296(2)
_diffrn_detector_area_resol_mean 8.366
_diffrn_measured_fraction_theta_full 0.994
_diffrn_measured_fraction_theta_max 0.994
_diffrn_measurement_device 'Bruker SMART APEX CCD-detector'
_diffrn_measurement_method \w
_diffrn_radiation_monochromator graphite
_diffrn_radiation_source 'fine-focus sealed tube'
_diffrn_radiation_type MoK\a
_diffrn_radiation_wavelength 0.71073
_diffrn_reflns_av_R_equivalents 0.1288
_diffrn_reflns_av_sigmaI/netI 0.2089
_diffrn_reflns_limit_h_max 25
_diffrn_reflns_limit_h_min -26
_diffrn_reflns_limit_k_max 13
_diffrn_reflns_limit_k_min -15
_diffrn_reflns_limit_l_max 32
_diffrn_reflns_limit_l_min -27
_diffrn_reflns_number 18755
_diffrn_reflns_theta_full 24.99
_diffrn_reflns_theta_max 24.99
_diffrn_reflns_theta_min 1.63
_diffrn_standards_decay_% 'variation 0.2'
_diffrn_standards_interval_time 330
_diffrn_standards_number 57
_exptl_absorpt_coefficient_mu 7.540
_exptl_absorpt_correction_T_max 0.686
_exptl_absorpt_correction_T_min 0.509
_exptl_absorpt_correction_type multi-scan
_exptl_absorpt_process_details '(SADABS; Sheldrick, 1996)'
_exptl_crystal_colour 'dark red'
_exptl_crystal_density_diffrn 1.973
_exptl_crystal_density_meas ?
_exptl_crystal_density_method 'not measured'
_exptl_crystal_description prism
_exptl_crystal_F_000 4288
_exptl_crystal_size_max 0.15
_exptl_crystal_size_mid 0.1
_exptl_crystal_size_min 0.05
_refine_diff_density_max 2.164
_refine_diff_density_min -1.252
_refine_ls_extinction_expression not_refined
_refine_ls_extinction_method none
_refine_ls_goodness_of_fit_ref 0.800
_refine_ls_hydrogen_treatment constr
_refine_ls_matrix_type full
_refine_ls_number_parameters 478
_refine_ls_number_reflns 6557
_refine_ls_number_restraints 35
_refine_ls_restrained_S_all 0.798
_refine_ls_R_factor_all 0.1416
_refine_ls_R_factor_gt 0.0671
_refine_ls_shift/su_max <0.001
_refine_ls_shift/su_mean 0.000
_refine_ls_structure_factor_coef Fsqd
_refine_ls_weighting_details 'calc w = 1/[\s^2^(Fo^2^)+(0.0126P)^2^] where P = (Fo^2^+2Fc^2^)/3'
_refine_ls_weighting_scheme calc
_refine_ls_wR_factor_gt 0.1039
_refine_ls_wR_factor_ref 0.1219
_reflns_number_gt 3177
_reflns_number_total 6557
_reflns_threshold_expression I>2\s(I)
_cod_data_source_file fg1705.cif
_cod_data_source_block I
_cod_depositor_comments
;
The following automatic conversions were performed:
'_symmetry_cell_setting' value 'Monoclinic' changed to 'monoclinic'
according to '/home/saulius/struct/CIF-dictionaries/cif_core.dic'
dictionary named 'cif_core.dic' version 2.4.1 from 2010-06-29.

Automatic conversion script
Id: cif_fix_enum 1527 2010-12-29 10:47:43Z saulius 

The following automatic conversions were performed:

'_symmetry_cell_setting' value 'Monoclinic' changed to 'monoclinic'
according to /home/saulius/struct/CIF-dictionaries/cif_core.dic
dictionary named 'cif_core.dic' version 2.4.1 from 2010-06-29.

Automatic conversion script
Id: cif_fix_values 1715 2011-07-08 13:25:40Z adriana 

The following automatic conversions were performed:

'_exptl_crystal_density_meas' value 'not measured' was changed to '?'
- the value is perceived as not measured.

Automatic conversion script
Id: cif_fix_values 3008 2015-01-20 13:52:24Z robertas 
;
_cod_original_sg_symbol_H-M 'C 2/c'
_cod_database_code 2013436
_cod_database_fobs_code 2013436

loop_
_symmetry_equiv_pos_as_xyz
'x, y, z'
'-x, y, -z+1/2'
'x+1/2, y+1/2, z'
'-x+1/2, y+1/2, -z+1/2'
'-x, -y, -z'
'x, -y, z-1/2'
'-x+1/2, -y+1/2, -z'
'x+1/2, -y+1/2, z-1/2'

loop_
_atom_site_label
_atom_site_fract_x
_atom_site_fract_y
_atom_site_fract_z
_atom_site_U_iso_or_equiv
_atom_site_adp_type
_atom_site_calc_flag
_atom_site_refinement_flags
_atom_site_occupancy
_atom_site_disorder_assembly
_atom_site_disorder_group
_atom_site_type_symbol
Pt1 0.02906(3) 0.47369(4) 0.18312(3) 0.0404(2) Uani d . 1 . . Pt
Pt2 -0.01786(3) 0.50440(5) 0.07045(3) 0.0450(2) Uani d . 1 . . Pt
O1 0.0487(6) 0.6166(8) 0.0929(6) 0.065(4) Uani d . 1 . . O
O2 -0.0764(6) 0.6016(8) 0.0878(6) 0.063(4) Uani d . 1 . . O
O3A 0.2451(11) 0.4149(19) 0.1629(10) 0.102(4) Uiso d PD 0.59(2) . . O
O3B 0.3053(16) 0.461(3) 0.2353(10) 0.102(4) Uiso d PD 0.41(2) . . O
O4A 0.3243(10) 0.4916(19) 0.2216(9) 0.102(4) Uiso d PD 0.59(2) . . O
O4B 0.3307(13) 0.485(3) 0.1695(15) 0.102(4) Uiso d PD 0.41(2) . . O
O5A 0.3105(12) 0.4964(18) 0.1402(11) 0.102(4) Uiso d PD 0.59(2) . . O
O5B 0.2317(10) 0.482(3) 0.1579(12) 0.102(4) Uiso d PD 0.41(2) . . O
O6 -0.3176(7) 0.5305(11) 0.1033(7) 0.110(6) Uani d . 1 . . O
O7 -0.3213(8) 0.5316(12) 0.0241(7) 0.097(5) Uani d . 1 . . O
O8 -0.2458(8) 0.4574(12) 0.0892(8) 0.147(8) Uani d . 1 . . O
O9 0.2244(6) 0.4968(10) 0.2830(6) 0.105(5) Uani d . 1 . . O
O10A -0.2336(19) 0.523(4) -0.0324(18) 0.100(7) Uiso d P 0.48(5) . . O
O10B -0.2531(17) 0.476(3) -0.0478(16) 0.100(7) Uiso d P 0.52(5) . . O
N1 0.0779(6) 0.3445(8) 0.1860(6) 0.042(4) Uani d . 1 . . N
N2 -0.0388(5) 0.3786(8) 0.1849(5) 0.027(3) Uani d . 1 . . N
N3 0.0400(6) 0.4078(13) 0.0538(7) 0.063(5) Uani d . 1 . . N
N4 -0.0763(7) 0.3864(10) 0.0512(5) 0.045(4) Uani d . 1 . . N
N5 0.0981(7) 0.5675(10) 0.1813(6) 0.053(4) Uani d . 1 . . N
H5 0.1334 0.5721 0.2097 0.063 Uiso calc R 1 . . H
N6 -0.0255(6) 0.5936(8) 0.1779(6) 0.041(4) Uani d . 1 . . N
H6 -0.0196 0.6220 0.2078 0.049 Uiso calc R 1 . . H
N7A 0.2934(7) 0.4677(12) 0.1752(8) 0.102(4) Uiso d PD 0.59(2) . . N
N7B 0.2893(10) 0.4758(14) 0.1876(11) 0.102(4) Uiso d PD 0.41(2) . . N
N8 -0.2957(9) 0.5048(12) 0.0704(10) 0.075(6) Uani d . 1 . . N
C1 0.1386(7) 0.3326(13) 0.1858(7) 0.049(5) Uani d . 1 . . C
H1 0.1657 0.3870 0.1887 0.058 Uiso calc R 1 . . H
C2 0.1571(9) 0.2373(18) 0.1810(8) 0.068(6) Uani d . 1 . . C
H2 0.1974 0.2290 0.1793 0.082 Uiso calc R 1 . . H
C3 0.1217(9) 0.1525(13) 0.1784(8) 0.067(6) Uani d . 1 . . C
H3 0.1377 0.0898 0.1749 0.080 Uiso calc R 1 . . H
C4 0.0612(9) 0.1616(13) 0.1810(8) 0.057(6) Uani d . 1 . . C
C5 0.0407(8) 0.2626(12) 0.1835(7) 0.042(4) Uani d . 1 . . C
C6 0.0176(10) 0.0803(13) 0.1784(10) 0.085(7) Uani d . 1 . . C
H6A 0.0303 0.0153 0.1749 0.103 Uiso calc R 1 . . H
C7 -0.0400(8) 0.0942(12) 0.1807(9) 0.069(7) Uani d . 1 . . C
H7 -0.0655 0.0398 0.1814 0.083 Uiso calc R 1 . . H
C8 -0.0224(7) 0.2828(13) 0.1832(7) 0.044(5) Uani d . 1 . . C
C9 -0.0622(7) 0.1969(11) 0.1820(7) 0.043(5) Uani d . 1 . . C
C10 -0.1234(7) 0.2211(13) 0.1821(8) 0.055(6) Uani d . 1 . . C
H10 -0.1528 0.1706 0.1801 0.066 Uiso calc R 1 . . H
C11 -0.1389(8) 0.3190(14) 0.1852(7) 0.055(5) Uani d . 1 . . C
H11 -0.1787 0.3342 0.1864 0.066 Uiso calc R 1 . . H
C12 -0.0957(7) 0.3992(14) 0.1866(7) 0.051(5) Uani d . 1 . . C
H12 -0.1076 0.4654 0.1887 0.061 Uiso calc R 1 . . H
C13 0.0959(9) 0.4148(14) 0.0546(8) 0.062(6) Uani d . 1 . . C
H13 0.1142 0.4785 0.0618 0.074 Uiso calc R 1 . . H
C14 0.1342(9) 0.3426(19) 0.0464(8) 0.074(7) Uani d . 1 . . C
H14 0.1745 0.3578 0.0462 0.089 Uiso calc R 1 . . H
C15 0.1100(10) 0.2457(16) 0.0383(9) 0.073(7) Uani d . 1 . . C
H15 0.1345 0.1928 0.0340 0.088 Uiso calc R 1 . . H
C16 0.0474(10) 0.2296(15) 0.0368(8) 0.068(6) Uani d . 1 . . C
C17 0.0128(9) 0.3150(14) 0.0436(8) 0.056(6) Uani d . 1 . . C
C18 0.0193(11) 0.1288(14) 0.0322(10) 0.090(9) Uani d . 1 . . C
H18 0.0430 0.0724 0.0312 0.108 Uiso calc R 1 . . H
C19 -0.0421(11) 0.1198(14) 0.0297(10) 0.088(8) Uani d . 1 . . C
H19 -0.0623 0.0574 0.0232 0.105 Uiso calc R 1 . . H
C20 -0.0488(8) 0.3012(12) 0.0428(8) 0.050(5) Uani d . 1 . . C
C21 -0.0775(8) 0.2087(14) 0.0371(7) 0.049(5) Uani d . 1 . . C
C22 -0.1398(10) 0.2003(16) 0.0367(8) 0.078(7) Uani d . 1 . . C
H22 -0.1619 0.1395 0.0304 0.094 Uiso calc R 1 . . H
C23 -0.1668(9) 0.2876(17) 0.0462(9) 0.076(7) Uani d . 1 . . C
H23 -0.2069 0.2839 0.0485 0.092 Uiso calc R 1 . . H
C24 -0.1373(8) 0.3782(15) 0.0522(7) 0.063(6) Uani d . 1 . . C
H24 -0.1581 0.4352 0.0570 0.075 Uiso calc R 1 . . H
C25 0.0933(8) 0.6210(13) 0.1407(11) 0.062(7) Uani d . 1 . . C
C26 0.1424(11) 0.7130(12) 0.1464(9) 0.071(7) Uani d . 1 . . C
C27 0.1009(10) 0.8094(13) 0.1354(11) 0.130(12) Uani d . 1 . . C
H27A 0.0575 0.7952 0.1102 0.195 Uiso calc R 1 . . H
H27B 0.1197 0.8600 0.1210 0.195 Uiso calc R 1 . . H
H27C 0.0997 0.8330 0.1683 0.195 Uiso calc R 1 . . H
C28 0.1967(9) 0.7128(14) 0.2026(9) 0.084(7) Uani d . 1 . . C
H28A 0.2178 0.6486 0.2096 0.125 Uiso calc R 1 . . H
H28B 0.1787 0.7257 0.2284 0.125 Uiso calc R 1 . . H
H28C 0.2279 0.7640 0.2050 0.125 Uiso calc R 1 . . H
C29 0.1693(10) 0.7024(16) 0.1037(9) 0.099(8) Uani d . 1 . . C
H29A 0.2027 0.6522 0.1145 0.149 Uiso calc R 1 . . H
H29B 0.1872 0.7653 0.0992 0.149 Uiso calc R 1 . . H
H29C 0.1350 0.6830 0.0705 0.149 Uiso calc R 1 . . H
C30 -0.0665(8) 0.6325(12) 0.1378(9) 0.047(5) Uani d . 1 A . C
C31 -0.1097(7) 0.7239(12) 0.1383(6) 0.057(5) Uani d D 1 . . C
C32A -0.1356(16) 0.702(3) 0.1813(11) 0.084(6) Uiso d PD 0.580(19) A 1 C
H32A -0.0998 0.6885 0.2147 0.126 Uiso calc PR 0.580(19) A 1 H
H32B -0.1640 0.6452 0.1708 0.126 Uiso calc PR 0.580(19) A 1 H
H32C -0.1591 0.7595 0.1853 0.126 Uiso calc PR 0.580(19) A 1 H
C32B -0.091(2) 0.751(3) 0.1972(9) 0.084(6) Uiso d PD 0.420(19) A 2 C
H32D -0.0458 0.7676 0.2136 0.126 Uiso calc PR 0.420(19) A 2 H
H32E -0.0999 0.6952 0.2155 0.126 Uiso calc PR 0.420(19) A 2 H
H32F -0.1164 0.8079 0.1993 0.126 Uiso calc PR 0.420(19) A 2 H
C33A -0.1672(13) 0.741(3) 0.0845(10) 0.084(6) Uiso d PD 0.580(19) A 1 C
H33A -0.1902 0.8005 0.0865 0.126 Uiso calc PR 0.580(19) A 1 H
H33B -0.1961 0.6845 0.0765 0.126 Uiso calc PR 0.580(19) A 1 H
H33C -0.1515 0.7485 0.0568 0.126 Uiso calc PR 0.580(19) A 1 H
C33B -0.1822(10) 0.701(3) 0.1106(17) 0.084(6) Uiso d PD 0.420(19) A 2 C
H33D -0.1936 0.6509 0.1306 0.126 Uiso calc PR 0.420(19) A 2 H
H33E -0.1921 0.6768 0.0750 0.126 Uiso calc PR 0.420(19) A 2 H
H33F -0.2067 0.7610 0.1088 0.126 Uiso calc PR 0.420(19) A 2 H
C34A -0.0664(14) 0.8164(18) 0.1535(14) 0.084(6) Uiso d PD 0.580(19) A 1 C
H34A -0.0927 0.8751 0.1494 0.126 Uiso calc PR 0.580(19) A 1 H
H34B -0.0434 0.8216 0.1306 0.126 Uiso calc PR 0.580(19) A 1 H
H34C -0.0358 0.8109 0.1901 0.126 Uiso calc PR 0.580(19) A 1 H
C34B -0.091(2) 0.809(3) 0.1097(17) 0.084(6) Uiso d PD 0.420(19) A 2 C
H34D -0.1074 0.8714 0.1168 0.126 Uiso calc PR 0.420(19) A 2 H
H34E -0.1091 0.7968 0.0719 0.126 Uiso calc PR 0.420(19) A 2 H
H34F -0.0444 0.8129 0.1227 0.126 Uiso calc PR 0.420(19) A 2 H

loop_
_atom_site_aniso_label
_atom_site_aniso_U_11
_atom_site_aniso_U_22
_atom_site_aniso_U_33
_atom_site_aniso_U_12
_atom_site_aniso_U_13
_atom_site_aniso_U_23
Pt1 0.0385(4) 0.0391(4) 0.0442(5) -0.0043(3) 0.0174(3) -0.0002(4)
Pt2 0.0457(4) 0.0431(4) 0.0457(5) 0.0065(3) 0.0177(4) 0.0000(3)
O1 0.064(9) 0.054(8) 0.091(14) 0.010(7) 0.045(9) 0.029(8)
O2 0.068(9) 0.035(7) 0.084(14) -0.005(6) 0.029(9) 0.002(7)
O6 0.134(13) 0.125(13) 0.114(17) 0.038(11) 0.094(13) 0.011(11)
O7 0.121(13) 0.097(12) 0.071(14) 0.009(10) 0.039(11) 0.002(10)
O8 0.115(13) 0.145(16) 0.19(2) 0.074(12) 0.074(14) 0.058(14)
O9 0.082(9) 0.122(12) 0.100(15) -0.059(9) 0.025(9) 0.013(10)
N1 0.038(8) 0.024(8) 0.063(13) -0.003(6) 0.018(8) 0.000(7)
N2 0.025(8) 0.018(7) 0.041(11) 0.001(5) 0.015(7) 0.002(6)
N3 0.011(8) 0.114(14) 0.058(14) -0.007(8) 0.008(8) -0.032(10)
N4 0.049(9) 0.078(11) 0.008(9) 0.010(8) 0.013(7) 0.018(7)
N5 0.069(10) 0.065(10) 0.019(11) 0.013(8) 0.012(8) 0.019(7)
N6 0.047(9) 0.025(8) 0.050(13) 0.000(7) 0.018(9) -0.003(7)
N8 0.065(12) 0.050(11) 0.13(2) 0.009(10) 0.064(14) 0.007(12)
C1 0.013(9) 0.058(12) 0.057(16) -0.006(8) -0.004(9) 0.008(10)
C2 0.040(12) 0.115(19) 0.048(17) -0.001(13) 0.016(11) 0.010(13)
C3 0.074(15) 0.048(13) 0.070(18) 0.026(11) 0.020(13) 0.006(10)
C4 0.058(13) 0.057(13) 0.066(17) 0.037(11) 0.035(12) 0.011(10)
C5 0.042(11) 0.051(11) 0.033(13) 0.000(9) 0.013(9) 0.002(9)
C6 0.106(17) 0.031(11) 0.15(2) 0.009(12) 0.082(17) -0.004(13)
C7 0.059(13) 0.030(11) 0.12(2) -0.009(9) 0.042(14) 0.002(10)
C8 0.030(9) 0.058(13) 0.045(15) -0.016(9) 0.015(9) -0.002(9)
C9 0.028(9) 0.037(10) 0.060(15) -0.016(8) 0.014(9) -0.006(8)
C10 0.034(11) 0.056(13) 0.076(18) -0.012(9) 0.024(11) 0.002(10)
C11 0.060(13) 0.078(14) 0.050(16) 0.008(11) 0.046(12) -0.004(10)
C12 0.025(10) 0.080(14) 0.049(15) 0.012(9) 0.015(9) 0.014(10)
C13 0.046(12) 0.067(13) 0.061(17) 0.002(10) 0.010(11) -0.014(11)
C14 0.052(13) 0.14(2) 0.045(17) 0.043(14) 0.033(12) 0.021(14)
C15 0.062(15) 0.063(14) 0.10(2) 0.042(12) 0.042(14) 0.004(13)
C16 0.072(15) 0.077(16) 0.052(17) 0.013(13) 0.023(12) -0.007(11)
C17 0.057(13) 0.057(13) 0.064(18) 0.008(11) 0.033(12) -0.021(10)
C18 0.093(17) 0.043(14) 0.14(3) 0.014(13) 0.048(18) -0.029(12)
C19 0.114(19) 0.046(13) 0.10(2) 0.006(14) 0.038(17) -0.020(12)
C20 0.044(11) 0.037(11) 0.067(17) 0.003(9) 0.021(11) -0.011(9)
C21 0.046(12) 0.070(14) 0.024(13) -0.017(10) 0.006(9) -0.015(9)
C22 0.075(16) 0.091(17) 0.046(17) -0.036(13) 0.001(13) -0.018(12)
C23 0.058(14) 0.095(17) 0.08(2) 0.003(13) 0.033(13) -0.025(14)
C24 0.029(11) 0.090(16) 0.043(15) -0.007(10) -0.012(10) -0.035(11)
C25 0.017(10) 0.050(13) 0.10(2) 0.004(9) 0.003(12) -0.029(12)
C26 0.127(19) 0.037(11) 0.09(2) -0.025(12) 0.088(17) 0.001(11)
C27 0.090(17) 0.050(14) 0.25(4) -0.026(12) 0.07(2) 0.046(16)
C28 0.066(14) 0.105(17) 0.053(19) -0.043(12) -0.004(13) 0.005(13)
C29 0.111(18) 0.14(2) 0.052(19) -0.052(15) 0.035(15) 0.020(14)
C30 0.039(11) 0.036(11) 0.062(18) -0.003(9) 0.016(11) -0.005(10)
C31 0.078(13) 0.051(11) 0.045(15) -0.003(10) 0.027(12) 0.012(9)

loop_
_atom_type_symbol
_atom_type_description
_atom_type_scat_dispersion_real
_atom_type_scat_dispersion_imag
_atom_type_scat_source
C C 0.0033 0.0016 'International Tables Vol C Tables 4.2.6.8 and 6.1.1.4'
H H 0.0000 0.0000 'International Tables Vol C Tables 4.2.6.8 and 6.1.1.4'
N N 0.0061 0.0033 'International Tables Vol C Tables 4.2.6.8 and 6.1.1.4'
O O 0.0106 0.0060 'International Tables Vol C Tables 4.2.6.8 and 6.1.1.4'
Pt Pt -1.7033 8.3905 'International Tables Vol C Tables 4.2.6.8 and 6.1.1.4'

loop_
_geom_angle_atom_site_label_1
_geom_angle_atom_site_label_2
_geom_angle_atom_site_label_3
_geom_angle_site_symmetry_1
_geom_angle_site_symmetry_3
_geom_angle
_geom_angle_publ_flag
N6 Pt1 N2 . . 93.3(5) yes
N6 Pt1 N5 . . 87.6(5) yes
N2 Pt1 N5 . . 179.1(5) yes
N6 Pt1 N1 . . 175.2(5) yes
N2 Pt1 N1 . . 82.3(5) yes
N5 Pt1 N1 . . 96.9(5) yes
N6 Pt1 Pt2 . . 81.8(5) ?
N2 Pt1 Pt2 . . 99.4(4) ?
N5 Pt1 Pt2 . . 80.7(4) ?
N1 Pt1 Pt2 . . 97.1(4) ?
N6 Pt1 Pt1 . 2 71.0(4) ?
N2 Pt1 Pt1 . 2 59.3(4) ?
N5 Pt1 Pt1 . 2 121.1(4) ?
N1 Pt1 Pt1 . 2 108.0(4) ?
Pt2 Pt1 Pt1 . 2 143.20(4) ?
N4 Pt2 N3 . . 81.4(6) yes
N4 Pt2 O1 . . 174.9(5) yes
N3 Pt2 O1 . . 94.3(5) yes
N4 Pt2 O2 . . 98.5(5) yes
N3 Pt2 O2 . . 179.6(7) yes
O1 Pt2 O2 . . 85.8(5) yes
N4 Pt2 Pt1 . . 95.2(4) ?
N3 Pt2 Pt1 . . 99.2(5) ?
O1 Pt2 Pt1 . . 82.7(4) ?
O2 Pt2 Pt1 . . 80.4(4) ?
N4 Pt2 Pt2 . 5_565 94.9(4) ?
N3 Pt2 Pt2 . 5_565 53.1(5) ?
O1 Pt2 Pt2 . 5_565 84.7(4) ?
O2 Pt2 Pt2 . 5_565 127.3(4) ?
Pt1 Pt2 Pt2 . 5_565 148.50(4) ?
C25 O1 Pt2 . . 121.2(12) ?
C30 O2 Pt2 . . 124.7(12) ?
N7B O3B O9 . . 121.7(16) ?
N7A O4A O9 . . 108.2(11) ?
N8 O7 O10B . . 116.7(15) ?
O3B O9 O6 . 2 101.7(7) ?
O6 O9 O4A 2 . 101.2(5) ?
O3B O9 O8 . 2 129.5(8) ?
O4A O9 O8 . 2 132.9(6) ?
O6 O9 O5B 2 . 137.2(6) ?
O8 O9 O5B 2 . 164.1(8) ?
O5A O10A O7 5_565 . 107.3(14) ?
O7 O10B O4B . 5_565 115.9(11) ?
O7 O10B O5B . 5_565 148.3(13) ?
C5 N1 C1 . . 119.8(13) ?
C5 N1 Pt1 . . 111.6(10) ?
C1 N1 Pt1 . . 128.3(11) ?
C12 N2 C8 . . 118.8(13) ?
C12 N2 Pt1 . . 128.6(11) ?
C8 N2 Pt1 . . 112.5(9) ?
C13 N3 C17 . . 115.9(17) ?
C13 N3 Pt2 . . 133.3(14) ?
C17 N3 Pt2 . . 110.6(11) ?
C20 N4 C24 . . 117.3(15) ?
C20 N4 Pt2 . . 114.4(11) ?
C24 N4 Pt2 . . 127.8(12) ?
C25 N5 Pt1 . . 124.7(13) ?
C30 N6 Pt1 . . 128.7(15) ?
O4A N7A O3A . . 120.7(9) ?
O4A N7A O5A . . 120.1(9) ?
O3A N7A O5A . . 119.2(9) ?
O3B N7B O4B . . 120.2(9) ?
O3B N7B O5B . . 119.9(9) ?
O4B N7B O5B . . 119.9(9) ?
O8 N8 O7 . . 125(2) ?
O8 N8 O6 . . 114(2) ?
O7 N8 O6 . . 121(2) ?
C2 C1 N1 . . 116.8(15) ?
C1 C2 C3 . . 125.7(18) ?
C2 C3 C4 . . 119.0(17) ?
C3 C4 C5 . . 115.0(17) ?
C3 C4 C6 . . 125.9(17) ?
C5 C4 C6 . . 119.0(15) ?
N1 C5 C4 . . 123.6(15) ?
N1 C5 C8 . . 115.7(14) ?
C4 C5 C8 . . 120.7(15) ?
C7 C6 C4 . . 123.0(16) ?
C6 C7 C9 . . 118.5(16) ?
N2 C8 C5 . . 117.6(14) ?
N2 C8 C9 . . 125.7(14) ?
C5 C8 C9 . . 116.7(15) ?
C10 C9 C8 . . 114.2(14) ?
C10 C9 C7 . . 123.7(14) ?
C8 C9 C7 . . 122.0(14) ?
C11 C10 C9 . . 119.6(15) ?
C10 C11 C12 . . 121.9(16) ?
N2 C12 C11 . . 119.7(16) ?
N3 C13 C14 . . 129.5(19) ?
C13 C14 C15 . . 116.9(18) ?
C14 C15 C16 . . 118.0(17) ?
C15 C16 C17 . . 117.5(18) ?
C15 C16 C18 . . 122.2(19) ?
C17 C16 C18 . . 120.1(19) ?
N3 C17 C20 . . 119.2(16) ?
N3 C17 C16 . . 121.9(17) ?
C20 C17 C16 . . 118.7(18) ?
C19 C18 C16 . . 118.6(18) ?
C18 C19 C21 . . 120.7(18) ?
N4 C20 C21 . . 123.2(16) ?
N4 C20 C17 . . 113.9(15) ?
C21 C20 C17 . . 122.8(17) ?
C20 C21 C22 . . 119.7(18) ?
C20 C21 C19 . . 118.7(17) ?
C22 C21 C19 . . 121.5(18) ?
C23 C22 C21 . . 116.3(18) ?
C24 C23 C22 . . 122.9(19) ?
C23 C24 N4 . . 120.5(17) ?
N5 C25 O1 . . 127.6(18) ?
N5 C25 C26 . . 121(2) ?
O1 C25 C26 . . 111(2) ?
C29 C26 C28 . . 111.4(18) ?
C29 C26 C27 . . 109.0(18) ?
C28 C26 C27 . . 111.8(18) ?
C29 C26 C25 . . 108.8(17) ?
C28 C26 C25 . . 109.5(16) ?
C27 C26 C25 . . 106.2(15) ?
N6 C30 O2 . . 122.0(18) ?
N6 C30 C31 . . 124.7(19) ?
O2 C30 C31 . . 113.2(16) ?
C33B C31 C34B . . 110.8(13) ?
C34A C31 C32A . . 110.0(12) ?
C33B C31 C32B . . 110.6(13) ?
C34B C31 C32B . . 110.0(13) ?
C34A C31 C33A . . 109.9(11) ?
C32A C31 C33A . . 109.1(11) ?
C34A C31 C30 . . 107.7(17) ?
C33B C31 C30 . . 113(2) ?
C34B C31 C30 . . 106(2) ?
C32A C31 C30 . . 106.7(17) ?
C32B C31 C30 . . 107(2) ?
C33A C31 C30 . . 113.3(19) ?
C25 N5 H5 . . 117.7 ?
Pt1 N5 H5 . . 117.7 ?
C30 N6 H6 . . 115.6 ?
Pt1 N6 H6 . . 115.6 ?
C2 C1 H1 . . 121.6 ?
N1 C1 H1 . . 121.6 ?
C1 C2 H2 . . 117.2 ?
C3 C2 H2 . . 117.2 ?
C2 C3 H3 . . 120.5 ?
C4 C3 H3 . . 120.5 ?
C7 C6 H6A . . 118.5 ?
C4 C6 H6A . . 118.5 ?
C6 C7 H7 . . 120.7 ?
C9 C7 H7 . . 120.7 ?
C11 C10 H10 . . 120.2 ?
C9 C10 H10 . . 120.2 ?
C10 C11 H11 . . 119.0 ?
C12 C11 H11 . . 119.0 ?
N2 C12 H12 . . 120.2 ?
C11 C12 H12 . . 120.2 ?
N3 C13 H13 . . 115.2 ?
C14 C13 H13 . . 115.2 ?
C13 C14 H14 . . 121.6 ?
C15 C14 H14 . . 121.6 ?
C14 C15 H15 . . 121.0 ?
C16 C15 H15 . . 121.0 ?
C19 C18 H18 . . 120.7 ?
C16 C18 H18 . . 120.7 ?
C18 C19 H19 . . 119.7 ?
C21 C19 H19 . . 119.7 ?
C23 C22 H22 . . 121.9 ?
C21 C22 H22 . . 121.9 ?
C24 C23 H23 . . 118.6 ?
C22 C23 H23 . . 118.6 ?
C23 C24 H24 . . 119.8 ?
N4 C24 H24 . . 119.8 ?
C26 C27 H27A . . 109.5 ?
C26 C27 H27B . . 109.5 ?
C26 C27 H27C . . 109.5 ?
H27B C27 H27C . . 109.5 ?
C26 C28 H28A . . 109.5 ?
C26 C28 H28B . . 109.5 ?
C26 C28 H28C . . 109.5 ?
C26 C29 H29A . . 109.5 ?
C26 C29 H29B . . 109.5 ?
C26 C29 H29C . . 109.5 ?
C31 C32A H32A . . 109.5 ?
C31 C33A H33A . . 109.5 ?
C31 C34A H34A . . 109.5 ?

loop_
_geom_bond_atom_site_label_1
_geom_bond_atom_site_label_2
_geom_bond_site_symmetry_2
_geom_bond_distance
_geom_bond_publ_flag
Pt1 Pt2 . 2.8489(17) yes
Pt1 Pt1 2 4.340(2) yes
Pt2 Pt2 5_565 4.231(2) yes
Pt1 N1 . 2.027(12) yes
Pt1 N2 . 1.999(11) yes
Pt2 N3 . 2.008(14) yes
Pt2 N4 . 1.980(14) yes
Pt1 N5 . 2.009(14) yes
Pt1 N6 . 1.985(12) yes
Pt2 O1 . 2.029(12) yes
Pt2 O2 . 2.033(12) yes
O1 C25 . 1.29(2) ?
O2 C30 . 1.36(2) ?
O3B N7B . 1.218(10) ?
O4A N7A . 1.215(10) ?
O5A N7A . 1.226(10) ?
O5B N7B . 1.222(10) ?
O6 N8 . 1.23(2) ?
O7 N8 . 1.21(2) ?
O8 N8 . 1.206(18) ?
N1 C5 . 1.361(17) ?
N1 C1 . 1.376(17) ?
N2 C12 . 1.326(17) ?
N2 C8 . 1.335(18) ?
N3 C13 . 1.249(19) ?
N3 C17 . 1.36(2) ?
N4 C20 . 1.357(18) ?
N4 C24 . 1.384(19) ?
N5 C25 . 1.29(3) ?
N6 C30 . 1.23(2) ?
C1 C2 . 1.36(2) ?
C2 C3 . 1.37(2) ?
C3 C4 . 1.39(2) ?
C4 C5 . 1.43(2) ?
C4 C6 . 1.44(2) ?
C5 C8 . 1.44(2) ?
C6 C7 . 1.33(2) ?
C7 C9 . 1.46(2) ?
C8 C9 . 1.445(19) ?
C9 C10 . 1.413(19) ?
C10 C11 . 1.36(2) ?
C11 C12 . 1.43(2) ?
C13 C14 . 1.37(2) ?
C14 C15 . 1.38(2) ?
C15 C16 . 1.41(2) ?
C16 C17 . 1.43(2) ?
C16 C18 . 1.47(2) ?
C17 C20 . 1.39(2) ?
C18 C19 . 1.36(2) ?
C19 C21 . 1.49(2) ?
C20 C21 . 1.37(2) ?
C21 C22 . 1.40(2) ?
C22 C23 . 1.38(2) ?
C23 C24 . 1.36(2) ?
C25 C26 . 1.62(2) ?
C26 C29 . 1.52(3) ?
C26 C28 . 1.53(3) ?
C26 C27 . 1.55(2) ?
C30 C31 . 1.56(2) ?
C31 C34A . 1.522(14) ?
C31 C33B . 1.526(14) ?
C31 C34B . 1.531(14) ?
C31 C32A . 1.531(14) ?
C31 C32B . 1.532(14) ?
C31 C33A . 1.533(14) ?
N5 H5 . 0.8600 ?
N6 H6 . 0.8600 ?
C1 H1 . 0.9300 ?
C2 H2 . 0.9300 ?
C3 H3 . 0.9300 ?
C6 H6A . 0.9300 ?
C7 H7 . 0.9300 ?
C10 H10 . 0.9300 ?
C11 H11 . 0.9300 ?
C12 H12 . 0.9300 ?
C13 H13 . 0.9300 ?
C14 H14 . 0.9300 ?
C15 H15 . 0.9300 ?
C18 H18 . 0.9300 ?
C19 H19 . 0.9300 ?
C22 H22 . 0.9300 ?
C23 H23 . 0.9300 ?
C24 H24 . 0.9300 ?
C27 H27A . 0.9600 ?
C27 H27B . 0.9600 ?
C27 H27C . 0.9600 ?
C28 H28A . 0.9600 ?
C28 H28B . 0.9600 ?
C28 H28C . 0.9600 ?
C29 H29A . 0.9600 ?
C29 H29B . 0.9600 ?
C29 H29C . 0.9600 ?
C32A H32A . 0.9600 ?
C33A H33A . 0.9600 ?
C34A H34A . 0.9600 ?

loop_
_geom_contact_atom_site_label_1
_geom_contact_atom_site_label_2
_geom_contact_distance
_geom_contact_site_symmetry_2
_geom_contact_publ_flag
Pt1 C12 3.402(19) 2 yes
Pt2 C13 3.325(19) 5_565 yes
Pt2 N3 3.426(18) 5_565 yes
N1 C11 3.23(2) 2 yes
N2 N2 3.26(3) 2 yes
N6 N6 3.63(3) 2 yes
C8 C8 3.36(4) 2 yes
O1 C17 3.53(3) 5_565 yes
O3B O9 2.67(4) . yes
O4A O9 3.30(3) . yes
O7 O10A 2.95(4) . yes
O7 O10B 3.03(4) . yes
O9 O6 3.00(2) 2 yes
O10A O5A 2.76(5) 5_565 yes
O10B O4B 3.11(5) 5_565 yes
O10B O5B 3.27(5) 5_565 yes

loop_
_geom_hbond_atom_site_label_D
_geom_hbond_atom_site_label_H
_geom_hbond_atom_site_label_A
_geom_hbond_distance_DH
_geom_hbond_distance_HA
_geom_hbond_distance_DA
_geom_hbond_angle_DHA
_geom_hbond_publ_flag
N5 H5 O9 0.86 2.43 3.21(2) 151 yes

loop_
_geom_torsion_atom_site_label_1
_geom_torsion_atom_site_label_2
_geom_torsion_atom_site_label_3
_geom_torsion_atom_site_label_4
_geom_torsion
_geom_torsion_publ_flag
N2 Pt1 Pt2 N4 -16.3(5) yes
N1 Pt1 Pt2 N3 -15.1(6) yes
N5 Pt1 Pt2 O1 -12.5(5) yes
N6 Pt1 Pt2 O2 -10.6(4) yes
C5 N1 C1 C2 2(3) ?
N1 C1 C2 C3 -3(3) ?
C1 C2 C3 C4 0(3) ?
C2 C3 C4 C5 3(3) ?
C2 C3 C4 C6 179(2) ?
C1 N1 C5 C4 0(3) ?
C1 N1 C5 C8 -179.2(16) ?
C3 C4 C5 N1 -3(3) ?
C6 C4 C5 N1 -179.9(19) ?
C3 C4 C5 C8 176.4(18) ?
C6 C4 C5 C8 0(3) ?
C3 C4 C6 C7 -179(2) ?
C5 C4 C6 C7 -3(3) ?
C4 C6 C7 C9 5(3) ?
C12 N2 C8 C5 -177.7(16) ?
C12 N2 C8 C9 1(3) ?
N1 C5 C8 N2 1(2) ?
C4 C5 C8 N2 -179.1(16) ?
N1 C5 C8 C9 -178.5(16) ?
C4 C5 C8 C9 2(2) ?
N2 C8 C9 C10 1(3) ?
C5 C8 C9 C10 179.7(17) ?
N2 C8 C9 C7 -179.4(17) ?
C5 C8 C9 C7 -1(3) ?
C6 C7 C9 C10 177(2) ?
C6 C7 C9 C8 -3(3) ?
C8 C9 C10 C11 -2(3) ?
C7 C9 C10 C11 177.9(18) ?
C9 C10 C11 C12 2(3) ?
C8 N2 C12 C11 -2(2) ?
C10 C11 C12 N2 0(3) ?
C17 N3 C13 C14 0(3) ?
N3 C13 C14 C15 -3(3) ?
C13 C14 C15 C16 3(3) ?
C14 C15 C16 C17 0(3) ?
C13 N3 C17 C20 179.1(19) ?
C13 N3 C17 C16 3(3) ?
C15 C16 C17 N3 -3(3) ?
C18 C16 C17 N3 173(2) ?
C15 C16 C17 C20 -179(2) ?
C18 C16 C17 C20 -4(3) ?
C15 C16 C18 C19 -178(2) ?
C17 C16 C18 C19 6(3) ?
C16 C18 C19 C21 -7(4) ?
C24 N4 C20 C21 -2(3) ?
C24 N4 C20 C17 -178.6(17) ?
N3 C17 C20 N4 2(3) ?
C16 C17 C20 N4 178.2(17) ?
N3 C17 C20 C21 -174.6(18) ?
C16 C17 C20 C21 2(3) ?
N4 C20 C21 C22 4(3) ?
C17 C20 C21 C22 180(2) ?
N4 C20 C21 C19 -178.2(18) ?
C17 C20 C21 C19 -2(3) ?
C18 C19 C21 C20 5(3) ?
C18 C19 C21 C22 -177(2) ?
C20 C21 C22 C23 -5(3) ?
C19 C21 C22 C23 178(2) ?
C21 C22 C23 C24 4(3) ?
C22 C23 C24 N4 -3(3) ?
C20 N4 C24 C23 1(3) ?
N5 C25 C26 C29 130(2) ?
O1 C25 C26 C29 -55(2) ?
N5 C25 C26 C28 8(2) ?
O1 C25 C26 C28 -177.0(16) ?
N5 C25 C26 C27 -113(2) ?
O1 C25 C26 C27 62(2) ?
N6 C30 C31 C34A 72(2) ?
O2 C30 C31 C34A -105.1(17) ?
N6 C30 C31 C33B -123(2) ?
O2 C30 C31 C33B 60(2) ?
N6 C30 C31 C34B 116(2) ?
O2 C30 C31 C34B -61(2) ?
N6 C30 C31 C32A -46(2) ?
O2 C30 C31 C32A 136.8(17) ?
N6 C30 C31 C32B -1(3) ?
O2 C30 C31 C32B -178(2) ?
N6 C30 C31 C33A -166.2(19) ?
O2 C30 C31 C33A 17(2) ?
